data_4327431
loop_
_publ_author_name
'Takashi Kubo'
'Misako Ohsahi'
'Katsuaki Miyazaki'
'Akio Ichimura'
'Kazuhiro Nakasuji'

_publ_contact_author_address
;
Department of Chemistry, Graduate School of Science, Osaka University 
Machikaneyama 1-1, Toyonaka, Osaka, 560-0043, Japan
;
_publ_contact_author_email kubo@chem.sci.osaka-u.ac.jp
_publ_contact_author_fax '+81 6 6850 5395'
_publ_contact_author_name 'Takashi Kubo'
_publ_contact_author_phone '+81 6 6850 5394'
_publ_section_title
;
 Synthesis, Structure, and Cooperative Proton-Electron Transfer Reaction
 of Bis(5,6-diethylpyrazinedithiolato)metal Complexes (M = Ni, Pd, Pt)
;
_journal_name_full 'Inorganic Chemistry'
_journal_page_first 7301
_journal_page_last 7307
_journal_paper_doi 10.1021/ic049621+
_journal_volume 43
_journal_year 2004
_chemical_formula_sum 'C22 H36 N6 Ni O2 S4'
_chemical_formula_weight 603.52
_chemical_name_common Ni(Hdepdt)2-DMF
_chemical_name_systematic
; 
 ? 
;
_space_group_IT_number 2
_symmetry_cell_setting triclinic
_symmetry_Int_Tables_number 2
_symmetry_space_group_name_Hall '-P 1'
_symmetry_space_group_name_H-M 'P -1'
_atom_sites_solution_hydrogens geom
_atom_sites_solution_primary direct
_atom_sites_solution_secondary difmap
_audit_creation_method SHELXL-97
_cell_angle_alpha 72.092(2)
_cell_angle_beta 68.350(2)
_cell_angle_gamma 88.225(4)
_cell_formula_units_Z 1
_cell_length_a 8.1157(5)
_cell_length_b 9.1057(8)
_cell_length_c 10.7936(11)
_cell_measurement_reflns_used 3287
_cell_measurement_temperature 200(2)
_cell_measurement_theta_max 27.5
_cell_measurement_theta_min 2.4
_cell_volume 702.38(10)
_computing_cell_refinement PROCESS-AUTO
_computing_data_collection PROCESS-AUTO
_computing_data_reduction 'teXsan Ver. 1.11'
_computing_publication_material 'teXsan Ver. 1.11'
_computing_structure_refinement SHELXL97
_computing_structure_solution SHELXS86
_diffrn_ambient_temperature 200(2)
_diffrn_detector_area_resol_mean 10.00
_diffrn_measured_fraction_theta_full 0.967
_diffrn_measured_fraction_theta_max 0.967
_diffrn_measurement_device_type 'Rigaku RAXIS-RAPID Imaging Plate'
_diffrn_measurement_method \w
_diffrn_radiation_monochromator graphite
_diffrn_radiation_source 'fine-focus sealed tube'
_diffrn_radiation_type MoK\a
_diffrn_radiation_wavelength 0.71069
_diffrn_reflns_av_R_equivalents 0.0968
_diffrn_reflns_av_sigmaI/netI 0.0853
_diffrn_reflns_limit_h_max 10
_diffrn_reflns_limit_h_min -10
_diffrn_reflns_limit_k_max 11
_diffrn_reflns_limit_k_min -11
_diffrn_reflns_limit_l_max 13
_diffrn_reflns_limit_l_min -13
_diffrn_reflns_number 6074
_diffrn_reflns_theta_full 27.48
_diffrn_reflns_theta_max 27.48
_diffrn_reflns_theta_min 2.14
_exptl_absorpt_coefficient_mu 1.019
_exptl_absorpt_correction_T_max 0.903
_exptl_absorpt_correction_T_min 0.323
_exptl_absorpt_correction_type multi-scan
_exptl_absorpt_process_details '(Higashi, 1995)'
_exptl_crystal_colour brown
_exptl_crystal_density_diffrn 1.427
_exptl_crystal_description block
_exptl_crystal_F_000 318
_exptl_crystal_size_max 0.250
_exptl_crystal_size_mid 0.200
_exptl_crystal_size_min 0.100
_refine_diff_density_max 0.635
_refine_diff_density_min -0.670
_refine_diff_density_rms 0.141
_refine_ls_extinction_method none
_refine_ls_goodness_of_fit_ref 0.999
_refine_ls_hydrogen_treatment mixed
_refine_ls_matrix_type full
_refine_ls_number_parameters 160
_refine_ls_number_reflns 3113
_refine_ls_number_restraints 0
_refine_ls_restrained_S_all 0.999
_refine_ls_R_factor_all 0.0817
_refine_ls_R_factor_gt 0.0662
_refine_ls_shift/su_max 0.000
_refine_ls_shift/su_mean 0.000
_refine_ls_structure_factor_coef Fsqd
_refine_ls_weighting_details 'calc w=1/[\s^2^(Fo^2^)+(0.1181P)^2^+0.0000P] where P=(Fo^2^+2Fc^2^)/3'
_refine_ls_weighting_scheme calc
_refine_ls_wR_factor_gt 0.1653
_refine_ls_wR_factor_ref 0.1746
_reflns_number_gt 2446
_reflns_number_total 3113
_reflns_threshold_expression >2sigma(I)
_cod_data_source_file ic0496212Bsi20040322_012110_1.cif
_cod_data_source_block NiDMF
_cod_original_sg_symbol_H-M 'P -1 '
_cod_database_code 4327431

loop_
_symmetry_equiv_pos_as_xyz
'x, y, z'
'-x, -y, -z'

loop_
_atom_site_label
_atom_site_type_symbol
_atom_site_fract_x
_atom_site_fract_y
_atom_site_fract_z
_atom_site_U_iso_or_equiv
_atom_site_adp_type
_atom_site_occupancy
_atom_site_symmetry_multiplicity
_atom_site_calc_flag
_atom_site_refinement_flags
Ni1 Ni 0.0000 0.5000 0.5000 0.0294(2) Uani 1 2 d S
S1 S 0.13121(11) 0.35053(11) 0.62682(9) 0.0364(3) Uani 1 1 d .
S2 S 0.22411(11) 0.52174(11) 0.30512(9) 0.0366(3) Uani 1 1 d .
O1 O 0.3634(4) 0.1071(4) -0.1827(3) 0.0560(8) Uani 1 1 d .
N1 N 0.4645(4) 0.2720(3) 0.5437(3) 0.0350(7) Uani 1 1 d .
N2 N 0.5434(4) 0.4210(4) 0.2667(3) 0.0378(7) Uani 1 1 d .
N3 N 0.3090(4) 0.1377(4) 0.0297(4) 0.0480(8) Uani 1 1 d .
C1 C 0.3371(4) 0.3479(4) 0.5056(4) 0.0307(7) Uani 1 1 d .
C2 C 0.3837(4) 0.4242(4) 0.3599(4) 0.0325(7) Uani 1 1 d .
C3 C 0.6663(5) 0.3430(4) 0.3114(4) 0.0391(8) Uani 1 1 d .
C4 C 0.6292(5) 0.2668(4) 0.4508(4) 0.0353(8) Uani 1 1 d .
C5 C 0.8450(5) 0.3496(6) 0.1963(5) 0.0546(11) Uani 1 1 d .
C6 C 0.7532(5) 0.1728(5) 0.5117(5) 0.0439(9) Uani 1 1 d .
C7 C 0.8385(6) 0.2811(7) 0.0898(6) 0.0656(14) Uani 1 1 d .
C8 C 0.7448(6) 0.0080(5) 0.5106(6) 0.0560(12) Uani 1 1 d .
C9 C 0.2027(7) -0.0100(6) 0.1085(5) 0.0649(13) Uani 1 1 d .
C10 C 0.3436(8) 0.2311(8) 0.1061(7) 0.0796(17) Uani 1 1 d .
C11 C 0.3766(5) 0.1823(5) -0.1089(5) 0.0508(10) Uani 1 1 d .
H1 H 0.7925 0.1754 0.1327 0.078 Uiso 1 1 d .
H2 H 0.7616 0.3365 0.0453 0.078 Uiso 1 1 d .
H3 H 0.9538 0.2894 0.0196 0.078 Uiso 1 1 d .
H4 H 0.6264 -0.0413 0.5643 0.069 Uiso 1 1 d .
H5 H 0.7771 0.0069 0.4161 0.069 Uiso 1 1 d .
H6 H 0.8239 -0.0500 0.5491 0.069 Uiso 1 1 d .
H7 H 0.4697 0.2469 0.0829 0.097 Uiso 1 1 d .
H8 H 0.3019 0.3321 0.0802 0.097 Uiso 1 1 d .
H9 H 0.2868 0.1844 0.2047 0.097 Uiso 1 1 d .
H10 H 0.1629 -0.0275 0.2071 0.078 Uiso 1 1 d .
H11 H 0.1013 -0.0130 0.0842 0.078 Uiso 1 1 d .
H12 H 0.2718 -0.0932 0.0875 0.078 Uiso 1 1 d .
H13 H 0.8929 0.4540 0.1507 0.065 Uiso 1 1 d .
H14 H 0.9222 0.2926 0.2388 0.065 Uiso 1 1 d .
H15 H 0.8719 0.2199 0.4592 0.054 Uiso 1 1 d .
H16 H 0.7201 0.1720 0.6069 0.054 Uiso 1 1 d .
H17 H 0.4426 0.2835 -0.1577 0.062 Uiso 1 1 d .
H18 H 0.4366 0.2189 0.6423 0.042 Uiso 1 1 d .

loop_
_atom_site_aniso_label
_atom_site_aniso_U_11
_atom_site_aniso_U_22
_atom_site_aniso_U_33
_atom_site_aniso_U_23
_atom_site_aniso_U_13
_atom_site_aniso_U_12
Ni1 0.0296(3) 0.0260(3) 0.0318(4) -0.0111(2) -0.0091(3) 0.0027(2)
S1 0.0345(5) 0.0369(5) 0.0325(5) -0.0088(4) -0.0087(4) 0.0057(4)
S2 0.0341(5) 0.0413(5) 0.0318(5) -0.0115(4) -0.0098(4) 0.0080(4)
O1 0.069(2) 0.0466(17) 0.0478(18) -0.0075(14) -0.0235(15) 0.0026(15)
N1 0.0354(15) 0.0288(15) 0.0422(17) -0.0119(13) -0.0158(13) 0.0023(12)
N2 0.0340(15) 0.0396(17) 0.0396(17) -0.0154(14) -0.0115(13) 0.0029(13)
N3 0.0423(18) 0.051(2) 0.052(2) -0.0210(17) -0.0161(15) 0.0065(15)
C1 0.0332(16) 0.0232(15) 0.0380(19) -0.0126(13) -0.0134(14) 0.0006(12)
C2 0.0312(16) 0.0275(16) 0.0389(19) -0.0152(14) -0.0096(14) 0.0005(13)
C3 0.0326(18) 0.0382(19) 0.053(2) -0.0224(17) -0.0167(16) 0.0050(15)
C4 0.0322(17) 0.0289(16) 0.052(2) -0.0195(16) -0.0189(16) 0.0027(13)
C5 0.039(2) 0.072(3) 0.054(3) -0.029(2) -0.0120(19) 0.009(2)
C6 0.040(2) 0.041(2) 0.062(3) -0.0218(19) -0.0278(19) 0.0076(16)
C7 0.050(3) 0.083(4) 0.057(3) -0.038(3) -0.001(2) 0.001(2)
C8 0.057(3) 0.038(2) 0.086(4) -0.022(2) -0.041(3) 0.0118(18)
C9 0.071(3) 0.060(3) 0.049(3) -0.005(2) -0.017(2) -0.006(2)
C10 0.075(3) 0.093(4) 0.087(4) -0.053(4) -0.029(3) 0.006(3)
C11 0.045(2) 0.041(2) 0.058(3) -0.008(2) -0.016(2) 0.0029(17)

loop_
_atom_type_symbol
_atom_type_description
_atom_type_scat_dispersion_real
_atom_type_scat_dispersion_imag
_atom_type_scat_source
C C 0.0033 0.0016 'International Tables Vol C Tables 4.2.6.8 and 6.1.1.4'
H H 0.0000 0.0000 'International Tables Vol C Tables 4.2.6.8 and 6.1.1.4'
N N 0.0061 0.0033 'International Tables Vol C Tables 4.2.6.8 and 6.1.1.4'
S S 0.1246 0.1234 'International Tables Vol C Tables 4.2.6.8 and 6.1.1.4'
Ni Ni 0.3393 1.1124 'International Tables Vol C Tables 4.2.6.8 and 6.1.1.4'
O O 0.0106 0.0060 'International Tables Vol C Tables 4.2.6.8 and 6.1.1.4'

loop_
_geom_angle_atom_site_label_1
_geom_angle_atom_site_label_2
_geom_angle_atom_site_label_3
_geom_angle
_geom_angle_site_symmetry_1
_geom_angle_site_symmetry_3
S1 Ni1 S1 180.0 . 2_566
S1 Ni1 S2 87.25(3) . 2_566
S1 Ni1 S2 92.75(3) 2_566 2_566
S1 Ni1 S2 92.75(3) . .
S1 Ni1 S2 87.24(3) 2_566 .
S2 Ni1 S2 180.0 2_566 .
C1 S1 Ni1 102.79(13) . .
C2 S2 Ni1 103.80(13) . .
C1 N1 C4 123.3(3) . .
C1 N1 H18 118.1(3) . .
C4 N1 H18 118.6(3) . .
C2 N2 C3 119.3(3) . .
C11 N3 C10 121.3(4) . .
C11 N3 C9 119.8(4) . .
C10 N3 C9 118.8(4) . .
N1 C1 C2 116.3(3) . .
N1 C1 S1 121.5(3) . .
C2 C1 S1 122.2(3) . .
N2 C2 C1 121.8(3) . .
N2 C2 S2 120.1(3) . .
C1 C2 S2 118.2(3) . .
N2 C3 C4 121.6(3) . .
N2 C3 C5 114.8(4) . .
C4 C3 C5 123.6(4) . .
N1 C4 C3 117.7(3) . .
N1 C4 C6 116.1(4) . .
C3 C4 C6 126.2(3) . .
C7 C5 C3 114.0(4) . .
C7 C5 H13 109.0(5) . .
C3 C5 H13 108.8(4) . .
C7 C5 H14 107.5(5) . .
C3 C5 H14 108.1(4) . .
H13 C5 H14 109.2(4) . .
C4 C6 C8 111.8(3) . .
C4 C6 H15 109.4(4) . .
C8 C6 H15 109.5(4) . .
C4 C6 H16 108.7(4) . .
C8 C6 H16 108.9(4) . .
H15 C6 H16 108.5(4) . .
C5 C7 H1 110.7(5) . .
C5 C7 H2 109.2(5) . .
H1 C7 H2 108.4(5) . .
C5 C7 H3 110.5(5) . .
H1 C7 H3 109.6(5) . .
H2 C7 H3 108.4(5) . .
C6 C8 H4 110.3(4) . .
C6 C8 H5 109.9(4) . .
H4 C8 H5 108.2(4) . .
C6 C8 H6 110.9(4) . .
H4 C8 H6 108.8(5) . .
H5 C8 H6 108.7(5) . .
N3 C9 H10 110.9(5) . .
N3 C9 H11 110.5(5) . .
H10 C9 H11 108.8(5) . .
N3 C9 H12 110.3(4) . .
H10 C9 H12 108.2(5) . .
H11 C9 H12 108.1(5) . .
N3 C10 H7 110.5(5) . .
N3 C10 H8 110.3(6) . .
H7 C10 H8 107.1(6) . .
N3 C10 H9 111.9(5) . .
H7 C10 H9 108.5(7) . .
H8 C10 H9 108.4(6) . .
O1 C11 N3 126.0(4) . .
O1 C11 H17 116.7(5) . .
N3 C11 H17 117.3(5) . .

loop_
_geom_bond_atom_site_label_1
_geom_bond_atom_site_label_2
_geom_bond_distance
_geom_bond_site_symmetry_2
Ni1 S1 2.1680(9) .
Ni1 S1 2.1680(9) 2_566
Ni1 S2 2.1714(9) 2_566
Ni1 S2 2.1714(9) .
S1 C1 1.705(4) .
S2 C2 1.728(4) .
O1 C11 1.231(5) .
N1 C1 1.345(5) .
N1 C4 1.353(5) .
N1 H18 0.964(3) .
N2 C2 1.322(5) .
N2 C3 1.353(5) .
N3 C11 1.319(6) .
N3 C10 1.448(6) .
N3 C9 1.450(6) .
C1 C2 1.416(5) .
C3 C4 1.369(6) .
C3 C5 1.510(6) .
C4 C6 1.505(5) .
C5 C7 1.482(7) .
C5 H13 0.945(5) .
C5 H14 0.958(5) .
C6 C8 1.508(6) .
C6 H15 0.952(4) .
C6 H16 0.960(4) .
C7 H1 0.949(6) .
C7 H2 0.964(6) .
C7 H3 0.950(5) .
C8 H4 0.957(5) .
C8 H5 0.958(5) .
C8 H6 0.951(4) .
C9 H10 0.954(5) .
C9 H11 0.955(5) .
C9 H12 0.961(6) .
C10 H7 0.964(6) .
C10 H8 0.965(7) .
C10 H9 0.948(7) .
C11 H17 0.968(4) .

loop_
_geom_torsion_atom_site_label_1
_geom_torsion_atom_site_label_2
_geom_torsion_atom_site_label_3
_geom_torsion_atom_site_label_4
_geom_torsion
_geom_torsion_site_symmetry_1
S1 Ni1 S1 C1 50(7) 2_566
S2 Ni1 S1 C1 -175.46(11) 2_566
S2 Ni1 S1 C1 4.54(11) .
S1 Ni1 S2 C2 -4.77(12) .
S1 Ni1 S2 C2 175.23(12) 2_566
S2 Ni1 S2 C2 -133(12) 2_566
C4 N1 C1 C2 0.0(5) .
C4 N1 C1 S1 179.8(2) .
Ni1 S1 C1 N1 176.9(2) .
Ni1 S1 C1 C2 -3.4(3) .
C3 N2 C2 C1 -0.2(5) .
C3 N2 C2 S2 -179.5(3) .
N1 C1 C2 N2 0.0(5) .
S1 C1 C2 N2 -179.7(2) .
N1 C1 C2 S2 179.3(2) .
S1 C1 C2 S2 -0.4(4) .
Ni1 S2 C2 N2 -176.7(2) .
Ni1 S2 C2 C1 4.0(3) .
C2 N2 C3 C4 0.3(5) .
C2 N2 C3 C5 -178.9(3) .
C1 N1 C4 C3 0.1(5) .
C1 N1 C4 C6 -178.4(3) .
N2 C3 C4 N1 -0.3(5) .
C5 C3 C4 N1 178.9(3) .
N2 C3 C4 C6 178.0(3) .
C5 C3 C4 C6 -2.8(6) .
N2 C3 C5 C7 -61.3(5) .
C4 C3 C5 C7 119.5(5) .
N1 C4 C6 C8 92.7(4) .
C3 C4 C6 C8 -85.6(5) .
C10 N3 C11 O1 175.5(5) .
C9 N3 C11 O1 -2.4(7) .
